data_7014773
loop_
_publ_author_name
'Tsoureas, Nikolaos'
'Nunn, Joshua'
'Bevis, Thomas'
'Haddow, Mairi F.'
'Hamilton, Alex'
'Owen, Gareth R.'

_publ_section_title
;
 Strong agostic-type interactions in ruthenium benzylidene complexes
 containing 7-azaindole based scorpionate ligands.
;
_journal_issue 4
_journal_name_full 'Dalton transactions (Cambridge, England : 2003)'
_journal_page_first 951
_journal_page_last 958
_journal_paper_doi 10.1039/c0dt01148g
_journal_volume 40
_journal_year 2011
_chemical_formula_moiety 'C46 H55 B Cl N8 P Ru, C46 H55 B Cl N6 P Ru '
_chemical_formula_sum 'C92 H110 B2 Cl2 N14 P2 Ru2'
_chemical_formula_weight 1768.54
_chemical_name_systematic
;
?
;
_space_group_IT_number 2
_symmetry_cell_setting triclinic
_symmetry_space_group_name_Hall '-P 1'
_symmetry_space_group_name_H-M 'P -1'
_atom_sites_solution_hydrogens geom
_atom_sites_solution_primary direct
_atom_sites_solution_secondary difmap
_audit_creation_method SHELXL-97
_cell_angle_alpha 66.035(2)
_cell_angle_beta 71.542(3)
_cell_angle_gamma 80.820(3)
_cell_formula_units_Z 2
_cell_length_a 14.0305(6)
_cell_length_b 17.8271(7)
_cell_length_c 21.7559(8)
_cell_measurement_reflns_used 3439
_cell_measurement_temperature 100(2)
_cell_measurement_theta_max 20.17
_cell_measurement_theta_min 2.60
_cell_volume 4713.7(3)
_computing_cell_refinement 'Apex II (Bruker-AXS, 2007)'
_computing_data_collection 'Apex II (Bruker-AXS, 2007)'
_computing_data_reduction
;
SAINT v7.34A (Bruker-AXS, 2007) & XPREP v2005/4 (Bruker-AXS, 2005)
;
_computing_molecular_graphics 'Bruker SHELXTL'
_computing_publication_material 'Bruker SHELXTL'
_computing_structure_refinement 'SHELXL-97 (Sheldrick, 1997)'
_computing_structure_solution 'SHELXS-97 (Sheldrick, 1990)'
_diffrn_ambient_temperature 100(2)
_diffrn_measured_fraction_theta_full 0.993
_diffrn_measured_fraction_theta_max 0.993
_diffrn_measurement_device_type 'CCD area detector'
_diffrn_measurement_method 'phi and omega scans'
_diffrn_radiation_monochromator graphite
_diffrn_radiation_source 'fine-focus sealed tube'
_diffrn_radiation_type MoK\a
_diffrn_radiation_wavelength 0.71073
_diffrn_reflns_av_R_equivalents 0.1258
_diffrn_reflns_av_sigmaI/netI 0.1561
_diffrn_reflns_limit_h_max 18
_diffrn_reflns_limit_h_min -17
_diffrn_reflns_limit_k_max 23
_diffrn_reflns_limit_k_min -23
_diffrn_reflns_limit_l_max 26
_diffrn_reflns_limit_l_min -28
_diffrn_reflns_number 82026
_diffrn_reflns_theta_full 27.53
_diffrn_reflns_theta_max 27.53
_diffrn_reflns_theta_min 1.07
_exptl_absorpt_coefficient_mu 0.461
_exptl_absorpt_correction_T_max 0.7556
_exptl_absorpt_correction_T_min 0.6300
_exptl_absorpt_correction_type multi-scan
_exptl_absorpt_process_details 'sadabs - bruker 2008'
_exptl_crystal_colour green
_exptl_crystal_density_diffrn 1.246
_exptl_crystal_density_method 'not measured'
_exptl_crystal_description block
_exptl_crystal_F_000 1844
_exptl_crystal_size_max 0.35
_exptl_crystal_size_mid 0.35
_exptl_crystal_size_min 0.11
_platon_squeeze_details
;
;
_refine_diff_density_max 1.201
_refine_diff_density_min -1.610
_refine_diff_density_rms 0.195
_refine_ls_extinction_method none
_refine_ls_goodness_of_fit_ref 0.949
_refine_ls_hydrogen_treatment mixed
_refine_ls_matrix_type full
_refine_ls_number_parameters 1034
_refine_ls_number_reflns 21604
_refine_ls_number_restraints 0
_refine_ls_restrained_S_all 0.949
_refine_ls_R_factor_all 0.1368
_refine_ls_R_factor_gt 0.0839
_refine_ls_shift/su_max 0.010
_refine_ls_shift/su_mean 0.000
_refine_ls_structure_factor_coef Fsqd
_refine_ls_weighting_details 'calc w=1/[\s^2^(Fo^2^)+(0.1474P)^2^+0.0000P] where P=(Fo^2^+2Fc^2^)/3'
_refine_ls_weighting_scheme calc
_refine_ls_wR_factor_gt 0.2250
_refine_ls_wR_factor_ref 0.2526
_reflns_number_gt 11485
_reflns_number_total 21604
_reflns_threshold_expression >2sigma(I)
_cod_data_source_file C0DT01148G.TXT
_cod_data_source_block tb_grubbs_tai_0m_cocrystals_6_and_7
_cod_original_sg_symbol_H-M P-1
_cod_database_code 7014773

loop_
_symmetry_equiv_pos_as_xyz
'x, y, z'
'-x, -y, -z'

loop_
_atom_site_label
_atom_site_type_symbol
_atom_site_fract_x
_atom_site_fract_y
_atom_site_fract_z
_atom_site_U_iso_or_equiv
_atom_site_adp_type
_atom_site_occupancy
_atom_site_symmetry_multiplicity
_atom_site_calc_flag
_atom_site_refinement_flags
_atom_site_disorder_assembly
_atom_site_disorder_group
Ru1 Ru 0.37444(4) 0.81182(3) 0.35681(3) 0.01709(14) Uani 1 1 d . . .
Ru2 Ru 0.21754(4) 0.36722(3) 0.28230(3) 0.02188(15) Uani 1 1 d . . .
P1 P 0.36765(13) 0.91556(10) 0.24766(9) 0.0175(4) Uani 1 1 d . . .
P2 P 0.19611(16) 0.43513(11) 0.16847(10) 0.0288(4) Uani 1 1 d . . .
Cl1 Cl 0.32353(13) 0.71165(10) 0.32777(8) 0.0233(4) Uani 1 1 d . . .
Cl2 Cl 0.23131(15) 0.22905(10) 0.28248(10) 0.0323(4) Uani 1 1 d . . .
B1 B 0.3859(6) 0.8959(4) 0.4320(4) 0.0200(16) Uani 1 1 d . . .
H100 H 0.437(5) 0.870(4) 0.387(4) 0.024 Uiso 1 1 d . . .
B2 B 0.2530(6) 0.4974(5) 0.3051(4) 0.0226(17) Uani 1 1 d . . .
H101 H 0.195(5) 0.477(4) 0.281(4) 0.03(2) Uiso 1 1 d . . .
N1 N 0.2156(4) 0.8172(3) 0.4258(3) 0.0192(12) Uani 1 1 d . . .
N2 N 0.2731(4) 0.9065(3) 0.4645(3) 0.0207(12) Uani 1 1 d . . .
N3 N 0.3955(4) 0.7176(3) 0.4528(3) 0.0199(12) Uani 1 1 d . . .
N4 N 0.4325(4) 0.8246(3) 0.4815(3) 0.0194(12) Uani 1 1 d . . .
N5 N 0.6144(4) 0.9305(3) 0.3835(3) 0.0224(12) Uani 1 1 d . . .
N6 N 0.4384(4) 0.9765(3) 0.4055(3) 0.0173(11) Uani 1 1 d . . .
N7 N 0.2398(4) 0.3150(3) 0.3848(3) 0.0203(12) Uani 1 1 d . . .
N8 N 0.2485(4) 0.4504(3) 0.3805(3) 0.0217(12) Uani 1 1 d . . .
N9 N 0.3762(4) 0.3742(3) 0.2453(3) 0.0240(13) Uani 1 1 d . . .
N10 N 0.3645(4) 0.5031(3) 0.2602(3) 0.0242(13) Uani 1 1 d . . .
N11 N 0.0717(4) 0.5658(4) 0.3968(3) 0.0287(14) Uani 1 1 d . . .
N12 N 0.2056(5) 0.5836(3) 0.2895(3) 0.0239(13) Uani 1 1 d . . .
N13 N 0.0560(6) 0.3586(4) 0.3378(4) 0.0420(18) Uani 1 1 d . . .
N14 N 0.0058(6) 0.2619(4) 0.3047(4) 0.0469(19) Uani 1 1 d . . .
H14A H 0.0651 0.2470 0.2825 0.056 Uiso 1 1 calc R . .
C1 C 0.1335(5) 0.7805(4) 0.4339(3) 0.0238(15) Uani 1 1 d . . .
H1 H 0.1414 0.7444 0.4102 0.029 Uiso 1 1 calc R . .
C2 C 0.0385(6) 0.7917(5) 0.4744(4) 0.0318(17) Uani 1 1 d . . .
H2 H -0.0165 0.7644 0.4771 0.038 Uiso 1 1 calc R . .
C3 C 0.0229(5) 0.8425(4) 0.5111(4) 0.0282(16) Uani 1 1 d . . .
H3 H -0.0421 0.8505 0.5393 0.034 Uiso 1 1 calc R . .
C4 C 0.1984(5) 0.8646(4) 0.4636(3) 0.0228(15) Uani 1 1 d . . .
C5 C 0.1051(5) 0.8811(5) 0.5052(4) 0.0275(16) Uani 1 1 d . . .
C6 C 0.1231(6) 0.9340(5) 0.5346(4) 0.0368(19) Uani 1 1 d . . .
H6 H 0.0747 0.9562 0.5653 0.044 Uiso 1 1 calc R . .
C7 C 0.2262(6) 0.9467(4) 0.5091(4) 0.0292(17) Uani 1 1 d . . .
H7 H 0.2598 0.9789 0.5210 0.035 Uiso 1 1 calc R . .
C8 C 0.3965(5) 0.6357(4) 0.4728(3) 0.0249(15) Uani 1 1 d . . .
H8 H 0.3759 0.6143 0.4458 0.030 Uiso 1 1 calc R . .
C9 C 0.4262(5) 0.5806(4) 0.5308(3) 0.0234(15) Uani 1 1 d . . .
H9 H 0.4278 0.5233 0.5411 0.028 Uiso 1 1 calc R . .
C10 C 0.4534(5) 0.6077(4) 0.5740(4) 0.0250(15) Uani 1 1 d . . .
H10 H 0.4727 0.5698 0.6141 0.030 Uiso 1 1 calc R . .
C11 C 0.4247(5) 0.7436(4) 0.4938(3) 0.0184(14) Uani 1 1 d . . .
C12 C 0.4519(5) 0.6906(4) 0.5575(4) 0.0254(15) Uani 1 1 d . . .
C13 C 0.4749(6) 0.7461(4) 0.5830(4) 0.0285(16) Uani 1 1 d . . .
H13 H 0.4949 0.7314 0.6244 0.034 Uiso 1 1 calc R . .
C14 C 0.4626(5) 0.8248(4) 0.5365(3) 0.0229(15) Uani 1 1 d . . .
H14 H 0.4734 0.8732 0.5414 0.028 Uiso 1 1 calc R . .
C15 C 0.7075(5) 0.9581(5) 0.3548(4) 0.0271(16) Uani 1 1 d . . .
H15 H 0.7620 0.9188 0.3554 0.033 Uiso 1 1 calc R . .
C16 C 0.7300(6) 1.0425(5) 0.3236(4) 0.0339(18) Uani 1 1 d . . .
H16 H 0.7981 1.0582 0.3037 0.041 Uiso 1 1 calc R . .
C17 C 0.6544(5) 1.1013(5) 0.3219(4) 0.0279(16) Uani 1 1 d . . .
H17 H 0.6686 1.1580 0.3026 0.033 Uiso 1 1 calc R . .
C18 C 0.5408(5) 0.9892(4) 0.3814(3) 0.0189(14) Uani 1 1 d . . .
C19 C 0.5565(5) 1.0757(4) 0.3493(3) 0.0201(14) Uani 1 1 d . . .
C20 C 0.4568(5) 1.1144(4) 0.3554(3) 0.0214(15) Uani 1 1 d . . .
H20 H 0.4410 1.1718 0.3398 0.026 Uiso 1 1 calc R . .
C21 C 0.3912(5) 1.0541(4) 0.3872(3) 0.0198(14) Uani 1 1 d . . .
H21 H 0.3204 1.0632 0.3962 0.024 Uiso 1 1 calc R . .
C22 C 0.2457(5) 0.9734(4) 0.2454(4) 0.0213(14) Uani 1 1 d . . .
H22 H 0.2565 1.0194 0.1984 0.026 Uiso 1 1 calc R . .
C23 C 0.2101(5) 1.0125(4) 0.3012(3) 0.0206(14) Uani 1 1 d . . .
H23A H 0.2007 0.9683 0.3484 0.025 Uiso 1 1 calc R . .
H23B H 0.2630 1.0482 0.2942 0.025 Uiso 1 1 calc R . .
C24 C 0.1128(5) 1.0626(4) 0.2979(4) 0.0299(17) Uani 1 1 d . . .
H24A H 0.1230 1.1099 0.2525 0.036 Uiso 1 1 calc R . .
H24B H 0.0914 1.0842 0.3358 0.036 Uiso 1 1 calc R . .
C25 C 0.0306(5) 1.0083(5) 0.3062(5) 0.0369(19) Uani 1 1 d . . .
H25A H -0.0323 1.0419 0.3027 0.044 Uiso 1 1 calc R . .
H25B H 0.0171 0.9637 0.3532 0.044 Uiso 1 1 calc R . .
C26 C 0.0617(6) 0.9706(5) 0.2499(5) 0.039(2) Uani 1 1 d . . .
H26A H 0.0687 1.0148 0.2030 0.047 Uiso 1 1 calc R . .
H26B H 0.0089 0.9339 0.2583 0.047 Uiso 1 1 calc R . .
C27 C 0.1638(5) 0.9205(4) 0.2521(4) 0.0250(15) Uani 1 1 d . . .
H27A H 0.1542 0.8722 0.2968 0.030 Uiso 1 1 calc R . .
H27B H 0.1857 0.9004 0.2134 0.030 Uiso 1 1 calc R . .
C28 C 0.4593(5) 0.9977(4) 0.2171(3) 0.0191(14) Uani 1 1 d . . .
H28 H 0.4653 1.0007 0.2607 0.023 Uiso 1 1 calc R . .
C29 C 0.4322(5) 1.0859(4) 0.1721(3) 0.0232(15) Uani 1 1 d . . .
H29A H 0.4346 1.0887 0.1252 0.028 Uiso 1 1 calc R . .
H29B H 0.3629 1.1014 0.1943 0.028 Uiso 1 1 calc R . .
C30 C 0.5061(6) 1.1464(4) 0.1643(4) 0.0266(16) Uani 1 1 d . . .
H30A H 0.4878 1.2027 0.1351 0.032 Uiso 1 1 calc R . .
H30B H 0.5006 1.1456 0.2111 0.032 Uiso 1 1 calc R . .
C31 C 0.6143(5) 1.1249(4) 0.1309(4) 0.0249(15) Uani 1 1 d . . .
H31A H 0.6601 1.1618 0.1309 0.030 Uiso 1 1 calc R . .
H31B H 0.6223 1.1333 0.0817 0.030 Uiso 1 1 calc R . .
C32 C 0.6424(5) 1.0353(4) 0.1712(4) 0.0261(15) Uani 1 1 d . . .
H32A H 0.6439 1.0287 0.2183 0.031 Uiso 1 1 calc R . .
H32B H 0.7105 1.0210 0.1460 0.031 Uiso 1 1 calc R . .
C33 C 0.5664(5) 0.9768(4) 0.1785(4) 0.0245(15) Uani 1 1 d . . .
H33A H 0.5858 0.9195 0.2048 0.029 Uiso 1 1 calc R . .
H33B H 0.5675 0.9813 0.1314 0.029 Uiso 1 1 calc R . .
C34 C 0.3868(5) 0.8765(4) 0.1773(3) 0.0221(14) Uani 1 1 d . . .
H34 H 0.3287 0.8409 0.1925 0.027 Uiso 1 1 calc R . .
C35 C 0.3838(6) 0.9434(4) 0.1045(3) 0.0269(16) Uani 1 1 d . . .
H35A H 0.3227 0.9793 0.1099 0.032 Uiso 1 1 calc R . .
H35B H 0.4432 0.9779 0.0846 0.032 Uiso 1 1 calc R . .
C36 C 0.3834(7) 0.9024(5) 0.0545(4) 0.0363(19) Uani 1 1 d . . .
H36A H 0.3220 0.8705 0.0732 0.044 Uiso 1 1 calc R . .
H36B H 0.3824 0.9453 0.0082 0.044 Uiso 1 1 calc R . .
C37 C 0.4759(7) 0.8456(5) 0.0460(4) 0.0362(19) Uani 1 1 d . . .
H37A H 0.5371 0.8784 0.0239 0.043 Uiso 1 1 calc R . .
H37B H 0.4729 0.8189 0.0147 0.043 Uiso 1 1 calc R . .
C38 C 0.4822(6) 0.7794(4) 0.1172(3) 0.0298(17) Uani 1 1 d . . .
H38A H 0.5441 0.7447 0.1104 0.036 Uiso 1 1 calc R . .
H38B H 0.4238 0.7437 0.1376 0.036 Uiso 1 1 calc R . .
C39 C 0.4831(5) 0.8199(4) 0.1682(3) 0.0243(15) Uani 1 1 d . . .
H39A H 0.5438 0.8528 0.1494 0.029 Uiso 1 1 calc R . .
H39B H 0.4851 0.7768 0.2143 0.029 Uiso 1 1 calc R . .
C40 C 0.5157(5) 0.8103(4) 0.3218(3) 0.0203(14) Uani 1 1 d . . .
H40 H 0.5427 0.8635 0.2998 0.024 Uiso 1 1 calc R . .
C41 C 0.5917(5) 0.7453(4) 0.3215(3) 0.0200(14) Uani 1 1 d . . .
C42 C 0.6903(6) 0.7596(5) 0.3152(4) 0.0304(17) Uani 1 1 d . . .
H42 H 0.7055 0.8123 0.3099 0.036 Uiso 1 1 calc R . .
C43 C 0.7671(6) 0.6990(5) 0.3166(4) 0.0376(19) Uani 1 1 d . . .
H43 H 0.8332 0.7104 0.3126 0.045 Uiso 1 1 calc R . .
C44 C 0.7454(6) 0.6215(5) 0.3240(4) 0.040(2) Uani 1 1 d . . .
H44 H 0.7964 0.5791 0.3265 0.047 Uiso 1 1 calc R . .
C45 C 0.6489(6) 0.6063(5) 0.3275(4) 0.0356(19) Uani 1 1 d . . .
H45 H 0.6353 0.5542 0.3306 0.043 Uiso 1 1 calc R . .
C46 C 0.5720(6) 0.6667(4) 0.3267(3) 0.0256(15) Uani 1 1 d . . .
H46 H 0.5065 0.6553 0.3296 0.031 Uiso 1 1 calc R . .
C47 C 0.2473(5) 0.2340(4) 0.4245(4) 0.0226(15) Uani 1 1 d . . .
H47 H 0.2374 0.1950 0.4077 0.027 Uiso 1 1 calc R . .
C48 C 0.2688(6) 0.2053(4) 0.4882(4) 0.0331(18) Uani 1 1 d . . .
H48 H 0.2722 0.1479 0.5142 0.040 Uiso 1 1 calc R . .
C49 C 0.2851(6) 0.2590(4) 0.5142(4) 0.0313(17) Uani 1 1 d . . .
H49 H 0.3019 0.2394 0.5573 0.038 Uiso 1 1 calc R . .
C50 C 0.2549(5) 0.3666(4) 0.4120(4) 0.0238(15) Uani 1 1 d . . .
C51 C 0.2765(5) 0.3425(4) 0.4764(4) 0.0250(15) Uani 1 1 d . . .
C52 C 0.2868(6) 0.4169(4) 0.4833(4) 0.0304(17) Uani 1 1 d . . .
H52 H 0.3023 0.4217 0.5210 0.036 Uiso 1 1 calc R . .
C53 C 0.2700(5) 0.4800(4) 0.4251(4) 0.0258(16) Uani 1 1 d . . .
H53 H 0.2726 0.5365 0.4161 0.031 Uiso 1 1 calc R . .
C54 C 0.4428(6) 0.3193(4) 0.2259(3) 0.0244(15) Uani 1 1 d . . .
H54 H 0.4174 0.2722 0.2273 0.029 Uiso 1 1 calc R . .
C55 C 0.5442(6) 0.3269(5) 0.2042(4) 0.0333(18) Uani 1 1 d . . .
H55 H 0.5865 0.2859 0.1904 0.040 Uiso 1 1 calc R . .
C56 C 0.5876(6) 0.3939(5) 0.2018(4) 0.0329(18) Uani 1 1 d . . .
H56 H 0.6584 0.3988 0.1869 0.039 Uiso 1 1 calc R . .
C57 C 0.4196(6) 0.4401(4) 0.2435(4) 0.0265(16) Uani 1 1 d . . .
C58 C 0.5238(6) 0.4526(5) 0.2218(4) 0.0309(17) Uani 1 1 d . . .
C59 C 0.5308(6) 0.5276(5) 0.2287(4) 0.0334(18) Uani 1 1 d . . .
H59 H 0.5911 0.5534 0.2187 0.040 Uiso 1 1 calc R . .
C60 C 0.4355(5) 0.5556(4) 0.2522(4) 0.0254(15) Uani 1 1 d . . .
H60 H 0.4195 0.6043 0.2619 0.031 Uiso 1 1 calc R . .
C61 C -0.0058(6) 0.6063(5) 0.4256(4) 0.0383(19) Uani 1 1 d . . .
H61 H -0.0425 0.5778 0.4728 0.046 Uiso 1 1 calc R . .
C62 C -0.0374(6) 0.6870(5) 0.3921(5) 0.0362(19) Uani 1 1 d . . .
H62 H -0.0937 0.7114 0.4162 0.043 Uiso 1 1 calc R . .
C63 C 0.0143(6) 0.7314(5) 0.3232(5) 0.0358(19) Uani 1 1 d . . .
H63 H -0.0059 0.7865 0.2994 0.043 Uiso 1 1 calc R . .
C64 C 0.1209(6) 0.6099(4) 0.3309(4) 0.0276(16) Uani 1 1 d . . .
C65 C 0.0957(5) 0.6937(4) 0.2902(4) 0.0278(16) Uani 1 1 d . . .
C66 C 0.1671(6) 0.7155(5) 0.2231(4) 0.0355(18) Uani 1 1 d . . .
H66 H 0.1696 0.7664 0.1845 0.043 Uiso 1 1 calc R . .
C67 C 0.2323(6) 0.6479(4) 0.2252(4) 0.0298(17) Uani 1 1 d . . .
H67 H 0.2883 0.6459 0.1872 0.036 Uiso 1 1 calc R . .
C68 C 0.0722(6) 0.4886(4) 0.1602(4) 0.0342(18) Uani 1 1 d . . .
H68 H 0.0855 0.5262 0.1097 0.041 Uiso 1 1 calc R . .
C69 C 0.0377(6) 0.5456(4) 0.2002(4) 0.0359(19) Uani 1 1 d . . .
H69A H 0.0944 0.5789 0.1912 0.043 Uiso 1 1 calc R . .
H69B H 0.0154 0.5127 0.2511 0.043 Uiso 1 1 calc R . .
C70 C -0.0496(7) 0.6026(5) 0.1767(5) 0.050(2) Uani 1 1 d . . .
H70A H -0.0250 0.6393 0.1269 0.060 Uiso 1 1 calc R . .
H70B H -0.0743 0.6373 0.2048 0.060 Uiso 1 1 calc R . .
C71 C -0.1367(8) 0.5528(6) 0.1857(6) 0.063(3) Uani 1 1 d . . .
H71A H -0.1678 0.5222 0.2362 0.075 Uiso 1 1 calc R . .
H71B H -0.1887 0.5907 0.1659 0.075 Uiso 1 1 calc R . .
C72 C -0.0993(7) 0.4935(6) 0.1494(6) 0.057(3) Uani 1 1 d . . .
H72A H -0.0771 0.5248 0.0981 0.068 Uiso 1 1 calc R . .
H72B H -0.1554 0.4592 0.1591 0.068 Uiso 1 1 calc R . .
C73 C -0.0119(7) 0.4375(6) 0.1727(5) 0.048(2) Uani 1 1 d . . .
H73A H -0.0350 0.4025 0.2231 0.057 Uiso 1 1 calc R . .
H73B H 0.0119 0.4011 0.1461 0.057 Uiso 1 1 calc R . .
C74 C 0.2123(6) 0.3754(5) 0.1135(4) 0.0341(18) Uani 1 1 d . . .
H74 H 0.1577 0.3347 0.1393 0.041 Uiso 1 1 calc R . .
C75 C 0.1960(8) 0.4220(6) 0.0407(5) 0.057(3) Uani 1 1 d . . .
H75A H 0.2538 0.4570 0.0091 0.068 Uiso 1 1 calc R . .
H75B H 0.1344 0.4577 0.0440 0.068 Uiso 1 1 calc R . .
C76 C 0.1851(10) 0.3574(8) 0.0102(6) 0.089(5) Uani 1 1 d . . .
H76A H 0.1277 0.3220 0.0420 0.107 Uiso 1 1 calc R . .
H76B H 0.1722 0.3866 -0.0362 0.107 Uiso 1 1 calc R . .
C77 C 0.2808(9) 0.3053(6) 0.0032(5) 0.071(4) Uani 1 1 d . . .
H77A H 0.3380 0.3407 -0.0293 0.085 Uiso 1 1 calc R . .
H77B H 0.2751 0.2653 -0.0163 0.085 Uiso 1 1 calc R . .
C78 C 0.2996(7) 0.2593(5) 0.0758(4) 0.040(2) Uani 1 1 d . . .
H78A H 0.3619 0.2245 0.0716 0.048 Uiso 1 1 calc R . .
H78B H 0.2430 0.2232 0.1080 0.048 Uiso 1 1 calc R . .
C79 C 0.3099(6) 0.3231(5) 0.1065(4) 0.0356(18) Uani 1 1 d . . .
H79A H 0.3226 0.2937 0.1529 0.043 Uiso 1 1 calc R . .
H79B H 0.3672 0.3587 0.0749 0.043 Uiso 1 1 calc R . .
C80 C 0.2805(6) 0.5253(4) 0.1168(4) 0.0336(18) Uani 1 1 d . . .
H80 H 0.2846 0.5459 0.1522 0.040 Uiso 1 1 calc R . .
C81 C 0.2464(7) 0.6010(5) 0.0604(5) 0.048(2) Uani 1 1 d . . .
H81A H 0.2451 0.5859 0.0216 0.057 Uiso 1 1 calc R . .
H81B H 0.1772 0.6185 0.0810 0.057 Uiso 1 1 calc R . .
C82 C 0.3163(7) 0.6726(5) 0.0314(5) 0.051(3) Uani 1 1 d . . .
H82A H 0.3080 0.6940 0.0684 0.061 Uiso 1 1 calc R . .
H82B H 0.2964 0.7174 -0.0082 0.061 Uiso 1 1 calc R . .
C83 C 0.4287(7) 0.6479(4) 0.0059(4) 0.041(2) Uani 1 1 d . . .
H83A H 0.4398 0.6368 -0.0369 0.049 Uiso 1 1 calc R . .
H83B H 0.4709 0.6942 -0.0063 0.049 Uiso 1 1 calc R . .
C84 C 0.4609(6) 0.5724(5) 0.0613(4) 0.0361(19) Uani 1 1 d . . .
H84A H 0.4583 0.5852 0.1020 0.043 Uiso 1 1 calc R . .
H84B H 0.5309 0.5555 0.0420 0.043 Uiso 1 1 calc R . .
C85 C 0.3897(6) 0.5015(4) 0.0848(4) 0.0325(18) Uani 1 1 d . . .
H85A H 0.3933 0.4885 0.0440 0.039 Uiso 1 1 calc R . .
H85B H 0.4120 0.4518 0.1199 0.039 Uiso 1 1 calc R . .
C86 C 0.0184(6) 0.4064(4) 0.3785(4) 0.0332(18) Uani 1 1 d . . .
H86 H 0.0645 0.4356 0.3837 0.040 Uiso 1 1 calc R . .
C87 C -0.0821(7) 0.4130(6) 0.4111(5) 0.049(2) Uani 1 1 d . . .
H87 H -0.1030 0.4456 0.4387 0.058 Uiso 1 1 calc R . .
C88 C -0.1567(7) 0.3716(5) 0.4047(4) 0.044(2) Uani 1 1 d . . .
H88 H -0.2270 0.3767 0.4247 0.053 Uiso 1 1 calc R . .
C89 C -0.0114(7) 0.3172(5) 0.3367(4) 0.040(2) Uani 1 1 d . . .
C90 C -0.1137(6) 0.3241(5) 0.3662(4) 0.040(2) Uani 1 1 d . . .
C91 C -0.1625(7) 0.2688(6) 0.3500(5) 0.055(3) Uani 1 1 d . . .
H91 H -0.2324 0.2603 0.3626 0.066 Uiso 1 1 calc R . .
C92 C -0.0861(7) 0.2334(6) 0.3134(5) 0.054(3) Uani 1 1 d . . .
H92 H -0.0942 0.1944 0.2961 0.065 Uiso 1 1 calc R . .

loop_
_atom_site_aniso_label
_atom_site_aniso_U_11
_atom_site_aniso_U_22
_atom_site_aniso_U_33
_atom_site_aniso_U_23
_atom_site_aniso_U_13
_atom_site_aniso_U_12
Ru1 0.0239(3) 0.0130(2) 0.0139(3) -0.0069(2) -0.0017(2) -0.0019(2)
Ru2 0.0271(3) 0.0135(3) 0.0247(3) -0.0069(2) -0.0072(2) -0.0008(2)
P1 0.0223(9) 0.0141(8) 0.0169(8) -0.0080(7) -0.0040(7) 0.0005(7)
P2 0.0392(12) 0.0180(8) 0.0298(11) -0.0082(8) -0.0128(9) 0.0013(8)
Cl1 0.0315(9) 0.0189(8) 0.0211(8) -0.0112(7) -0.0024(7) -0.0056(7)
Cl2 0.0425(11) 0.0187(8) 0.0436(11) -0.0155(8) -0.0184(9) 0.0014(8)
B1 0.030(4) 0.014(3) 0.015(4) -0.005(3) -0.003(3) -0.007(3)
B2 0.027(4) 0.019(4) 0.021(4) -0.012(3) -0.001(3) 0.003(3)
N1 0.019(3) 0.016(3) 0.019(3) -0.006(2) 0.000(2) -0.004(2)
N2 0.025(3) 0.021(3) 0.017(3) -0.010(2) 0.001(2) -0.006(2)
N3 0.027(3) 0.017(3) 0.014(3) -0.006(2) -0.002(2) 0.001(2)
N4 0.029(3) 0.015(3) 0.013(3) -0.005(2) -0.003(2) -0.004(2)
N5 0.025(3) 0.020(3) 0.025(3) -0.010(2) -0.013(3) 0.005(2)
N6 0.026(3) 0.011(2) 0.014(3) -0.005(2) -0.007(2) 0.001(2)
N7 0.019(3) 0.019(3) 0.023(3) -0.012(2) -0.001(2) 0.001(2)
N8 0.031(3) 0.011(3) 0.020(3) -0.005(2) -0.006(3) -0.001(2)
N9 0.032(3) 0.018(3) 0.020(3) -0.006(2) -0.006(3) -0.001(2)
N10 0.030(3) 0.018(3) 0.026(3) -0.016(2) -0.001(3) 0.000(2)
N11 0.027(3) 0.033(3) 0.028(3) -0.018(3) -0.002(3) 0.000(3)
N12 0.037(4) 0.016(3) 0.021(3) -0.010(2) -0.006(3) 0.000(2)
N13 0.058(5) 0.021(3) 0.044(4) 0.002(3) -0.023(4) -0.011(3)
N14 0.041(4) 0.047(4) 0.053(5) -0.023(4) -0.013(4) 0.006(4)
C1 0.026(4) 0.024(3) 0.020(3) -0.009(3) 0.000(3) -0.006(3)
C2 0.026(4) 0.038(4) 0.026(4) -0.010(3) -0.001(3) -0.008(3)
C3 0.024(4) 0.033(4) 0.018(4) -0.011(3) 0.012(3) -0.011(3)
C4 0.026(4) 0.022(3) 0.016(3) -0.007(3) 0.001(3) -0.003(3)
C5 0.028(4) 0.036(4) 0.021(4) -0.017(3) 0.001(3) -0.004(3)
C6 0.035(4) 0.043(5) 0.038(5) -0.031(4) 0.007(4) -0.011(4)
C7 0.034(4) 0.030(4) 0.028(4) -0.020(3) -0.003(3) -0.004(3)
C8 0.036(4) 0.018(3) 0.017(3) -0.007(3) -0.002(3) -0.002(3)
C9 0.031(4) 0.014(3) 0.021(4) -0.005(3) -0.004(3) 0.000(3)
C10 0.031(4) 0.017(3) 0.020(3) -0.002(3) -0.007(3) 0.004(3)
C11 0.029(4) 0.014(3) 0.009(3) -0.004(2) 0.003(3) -0.007(3)
C12 0.030(4) 0.021(3) 0.020(4) -0.006(3) -0.001(3) -0.006(3)
C13 0.031(4) 0.028(4) 0.023(4) -0.007(3) -0.004(3) -0.006(3)
C14 0.035(4) 0.016(3) 0.018(3) -0.008(3) -0.004(3) -0.005(3)
C15 0.023(4) 0.034(4) 0.024(4) -0.010(3) -0.008(3) -0.001(3)
C16 0.025(4) 0.047(5) 0.029(4) -0.011(4) -0.009(3) -0.007(3)
C17 0.025(4) 0.031(4) 0.030(4) -0.012(3) -0.006(3) -0.008(3)
C18 0.023(3) 0.021(3) 0.013(3) -0.008(3) -0.005(3) 0.002(3)
C19 0.026(4) 0.018(3) 0.018(3) -0.006(3) -0.006(3) -0.004(3)
C20 0.035(4) 0.013(3) 0.020(3) -0.010(3) -0.010(3) 0.003(3)
C21 0.022(3) 0.018(3) 0.024(4) -0.011(3) -0.008(3) 0.000(3)
C22 0.018(3) 0.022(3) 0.025(4) -0.012(3) -0.005(3) 0.005(3)
C23 0.025(4) 0.025(3) 0.017(3) -0.013(3) -0.007(3) 0.001(3)
C24 0.023(4) 0.025(4) 0.043(5) -0.020(3) -0.001(3) -0.003(3)
C25 0.019(4) 0.045(5) 0.053(5) -0.029(4) -0.005(4) 0.004(3)
C26 0.027(4) 0.036(4) 0.059(6) -0.021(4) -0.014(4) 0.000(3)
C27 0.028(4) 0.028(4) 0.023(4) -0.013(3) -0.009(3) 0.001(3)
C28 0.029(4) 0.016(3) 0.009(3) -0.003(2) -0.003(3) 0.000(3)
C29 0.028(4) 0.020(3) 0.017(3) -0.006(3) 0.001(3) -0.006(3)
C30 0.043(4) 0.015(3) 0.020(4) -0.006(3) -0.006(3) -0.006(3)
C31 0.032(4) 0.022(3) 0.023(4) -0.009(3) -0.007(3) -0.007(3)
C32 0.030(4) 0.020(3) 0.026(4) -0.007(3) -0.006(3) -0.004(3)
C33 0.028(4) 0.018(3) 0.022(4) -0.005(3) 0.001(3) -0.007(3)
C34 0.031(4) 0.018(3) 0.019(3) -0.009(3) -0.005(3) -0.004(3)
C35 0.044(5) 0.021(3) 0.017(3) -0.007(3) -0.010(3) -0.001(3)
C36 0.056(5) 0.036(4) 0.022(4) -0.016(3) -0.009(4) -0.006(4)
C37 0.063(6) 0.032(4) 0.018(4) -0.012(3) -0.009(4) -0.010(4)
C38 0.049(5) 0.019(3) 0.019(4) -0.009(3) 0.001(3) -0.010(3)
C39 0.036(4) 0.022(3) 0.017(3) -0.012(3) -0.004(3) 0.000(3)
C40 0.026(4) 0.021(3) 0.015(3) -0.009(3) -0.002(3) -0.003(3)
C41 0.025(4) 0.020(3) 0.013(3) -0.004(3) -0.005(3) -0.003(3)
C42 0.037(4) 0.035(4) 0.024(4) -0.017(3) -0.008(3) 0.000(3)
C43 0.032(4) 0.038(4) 0.049(5) -0.023(4) -0.014(4) 0.008(4)
C44 0.043(5) 0.049(5) 0.027(4) -0.019(4) -0.018(4) 0.022(4)
C45 0.048(5) 0.023(4) 0.032(4) -0.013(3) -0.006(4) 0.006(3)
C46 0.032(4) 0.022(3) 0.020(3) -0.007(3) -0.003(3) -0.003(3)
C47 0.026(4) 0.011(3) 0.027(4) -0.007(3) -0.005(3) 0.003(3)
C48 0.042(5) 0.021(4) 0.032(4) -0.005(3) -0.016(4) 0.007(3)
C49 0.039(5) 0.027(4) 0.022(4) -0.005(3) -0.012(3) 0.008(3)
C50 0.020(3) 0.024(3) 0.024(4) -0.012(3) 0.001(3) 0.002(3)
C51 0.025(4) 0.026(4) 0.026(4) -0.012(3) -0.011(3) 0.009(3)
C52 0.036(4) 0.027(4) 0.034(4) -0.016(3) -0.014(4) 0.005(3)
C53 0.033(4) 0.024(4) 0.027(4) -0.015(3) -0.010(3) 0.001(3)
C54 0.041(4) 0.015(3) 0.017(3) -0.007(3) -0.006(3) 0.000(3)
C55 0.040(5) 0.030(4) 0.029(4) -0.017(3) -0.005(4) 0.009(3)
C56 0.025(4) 0.040(4) 0.033(4) -0.018(4) -0.005(3) 0.006(3)
C57 0.033(4) 0.022(3) 0.026(4) -0.013(3) -0.006(3) 0.003(3)
C58 0.028(4) 0.032(4) 0.033(4) -0.017(3) -0.002(3) -0.005(3)
C59 0.035(4) 0.030(4) 0.036(4) -0.015(4) -0.004(4) -0.010(3)
C60 0.033(4) 0.020(3) 0.022(4) -0.011(3) 0.001(3) -0.007(3)
C61 0.030(4) 0.048(5) 0.040(5) -0.026(4) -0.001(4) 0.000(4)
C62 0.022(4) 0.040(4) 0.061(6) -0.034(4) -0.012(4) 0.003(3)
C63 0.036(5) 0.024(4) 0.059(6) -0.023(4) -0.021(4) 0.004(3)
C64 0.031(4) 0.024(4) 0.036(4) -0.018(3) -0.013(3) 0.004(3)
C65 0.029(4) 0.022(3) 0.038(4) -0.014(3) -0.015(3) 0.002(3)
C66 0.047(5) 0.025(4) 0.036(5) -0.007(3) -0.019(4) -0.004(4)
C67 0.037(4) 0.020(3) 0.036(4) -0.013(3) -0.009(4) -0.006(3)
C68 0.045(5) 0.020(4) 0.041(5) -0.010(3) -0.019(4) 0.000(3)
C69 0.049(5) 0.021(4) 0.037(5) -0.015(3) -0.006(4) 0.000(3)
C70 0.052(6) 0.030(4) 0.064(6) -0.026(4) -0.006(5) 0.009(4)
C71 0.062(7) 0.065(7) 0.070(7) -0.040(6) -0.029(6) 0.032(6)
C72 0.051(6) 0.066(7) 0.068(7) -0.034(6) -0.035(5) 0.023(5)
C73 0.052(6) 0.051(5) 0.048(5) -0.022(5) -0.028(5) 0.014(5)
C74 0.051(5) 0.029(4) 0.033(4) -0.015(3) -0.024(4) 0.003(4)
C75 0.090(8) 0.043(5) 0.038(5) -0.017(4) -0.034(5) 0.032(5)
C76 0.139(12) 0.097(9) 0.069(8) -0.061(7) -0.076(8) 0.070(9)
C77 0.129(10) 0.056(6) 0.042(6) -0.035(5) -0.042(6) 0.045(7)
C78 0.065(6) 0.024(4) 0.038(5) -0.017(4) -0.023(4) 0.015(4)
C79 0.039(5) 0.032(4) 0.036(4) -0.018(4) -0.006(4) 0.003(4)
C80 0.055(5) 0.017(3) 0.031(4) -0.010(3) -0.017(4) 0.004(3)
C81 0.066(6) 0.026(4) 0.039(5) -0.006(4) -0.010(5) 0.003(4)
C82 0.076(7) 0.023(4) 0.035(5) -0.006(4) 0.001(5) 0.000(4)
C83 0.071(6) 0.019(4) 0.023(4) -0.002(3) -0.004(4) -0.009(4)
C84 0.047(5) 0.028(4) 0.027(4) -0.010(3) 0.001(4) -0.008(4)
C85 0.050(5) 0.025(4) 0.024(4) -0.011(3) -0.012(4) 0.000(3)
C86 0.029(4) 0.026(4) 0.027(4) 0.000(3) 0.002(3) -0.002(3)
C87 0.040(5) 0.050(5) 0.034(5) -0.003(4) -0.001(4) 0.003(4)
C88 0.036(5) 0.043(5) 0.030(5) 0.001(4) 0.000(4) -0.001(4)
C89 0.046(5) 0.035(4) 0.038(5) -0.013(4) -0.011(4) -0.008(4)
C90 0.033(5) 0.040(5) 0.041(5) -0.012(4) -0.013(4) 0.008(4)
C91 0.044(6) 0.051(6) 0.074(7) -0.026(5) -0.017(5) -0.005(5)
C92 0.048(6) 0.051(6) 0.072(7) -0.026(5) -0.020(5) -0.012(5)

loop_
_atom_type_symbol
_atom_type_description
_atom_type_scat_dispersion_real
_atom_type_scat_dispersion_imag
_atom_type_scat_source
C C 0.0033 0.0016 'International Tables Vol C Tables 4.2.6.8 and 6.1.1.4'
H H 0.0000 0.0000 'International Tables Vol C Tables 4.2.6.8 and 6.1.1.4'
B B 0.0013 0.0007 'International Tables Vol C Tables 4.2.6.8 and 6.1.1.4'
N N 0.0061 0.0033 'International Tables Vol C Tables 4.2.6.8 and 6.1.1.4'
Cl Cl 0.1484 0.1585 'International Tables Vol C Tables 4.2.6.8 and 6.1.1.4'
P P 0.1023 0.0942 'International Tables Vol C Tables 4.2.6.8 and 6.1.1.4'
Ru Ru -1.2594 0.8363 'International Tables Vol C Tables 4.2.6.8 and 6.1.1.4'

loop_
_geom_angle_atom_site_label_1
_geom_angle_atom_site_label_2
_geom_angle_atom_site_label_3
_geom_angle
_geom_angle_site_symmetry_1
_geom_angle_site_symmetry_3
_geom_angle_publ_flag
C40 Ru1 N3 86.5(2) . . ?
C40 Ru1 N1 162.8(2) . . ?
N3 Ru1 N1 82.5(2) . . ?
C40 Ru1 P1 88.2(2) . . ?
N3 Ru1 P1 174.74(16) . . ?
N1 Ru1 P1 102.56(14) . . ?
C40 Ru1 Cl1 104.30(19) . . ?
N3 Ru1 Cl1 90.46(15) . . ?
N1 Ru1 Cl1 89.05(14) . . ?
P1 Ru1 Cl1 91.16(6) . . ?
C40 Ru1 H100 66(2) . . ?
N3 Ru1 H100 79(2) . . ?
N1 Ru1 H100 98(2) . . ?
P1 Ru1 H100 99(2) . . ?
Cl1 Ru1 H100 166(2) . . ?
N9 Ru2 N7 85.3(2) . . ?
N9 Ru2 N13 170.1(2) . . ?
N7 Ru2 N13 85.4(2) . . ?
N9 Ru2 P2 93.35(16) . . ?
N7 Ru2 P2 175.43(15) . . ?
N13 Ru2 P2 95.68(18) . . ?
N9 Ru2 Cl2 89.92(15) . . ?
N7 Ru2 Cl2 88.74(14) . . ?
N13 Ru2 Cl2 93.27(17) . . ?
P2 Ru2 Cl2 95.63(6) . . ?
N9 Ru2 H101 95(2) . . ?
N7 Ru2 H101 94(2) . . ?
N13 Ru2 H101 82(2) . . ?
P2 Ru2 H101 82(2) . . ?
Cl2 Ru2 H101 175(2) . . ?
C22 P1 C34 101.2(3) . . ?
C22 P1 C28 103.6(3) . . ?
C34 P1 C28 109.1(3) . . ?
C22 P1 Ru1 116.0(2) . . ?
C34 P1 Ru1 113.9(2) . . ?
C28 P1 Ru1 112.1(2) . . ?
C74 P2 C68 100.1(3) . . ?
C74 P2 C80 107.8(4) . . ?
C68 P2 C80 99.7(3) . . ?
C74 P2 Ru2 119.0(2) . . ?
C68 P2 Ru2 118.0(3) . . ?
C80 P2 Ru2 110.2(2) . . ?
N4 B1 N6 113.2(6) . . ?
N4 B1 N2 111.6(5) . . ?
N6 B1 N2 110.4(5) . . ?
N4 B1 H100 85(3) . . ?
N6 B1 H100 99(3) . . ?
N2 B1 H100 135(3) . . ?
N8 B2 N12 114.1(5) . . ?
N8 B2 N10 109.3(6) . . ?
N12 B2 N10 109.0(6) . . ?
N8 B2 H101 117(3) . . ?
N12 B2 H101 92(3) . . ?
N10 B2 H101 114(3) . . ?
C1 N1 C4 113.8(6) . . ?
C1 N1 Ru1 129.0(4) . . ?
C4 N1 Ru1 117.2(4) . . ?
C7 N2 C4 105.9(6) . . ?
C7 N2 B1 128.4(6) . . ?
C4 N2 B1 124.9(5) . . ?
C8 N3 C11 115.0(6) . . ?
C8 N3 Ru1 128.6(4) . . ?
C11 N3 Ru1 115.7(4) . . ?
C11 N4 C14 106.3(5) . . ?
C11 N4 B1 124.4(5) . . ?
C14 N4 B1 126.6(5) . . ?
C15 N5 C18 115.0(6) . . ?
C18 N6 C21 106.2(5) . . ?
C18 N6 B1 127.8(5) . . ?
C21 N6 B1 124.7(6) . . ?
C50 N7 C47 115.1(6) . . ?
C50 N7 Ru2 118.0(4) . . ?
C47 N7 Ru2 126.7(4) . . ?
C50 N8 C53 105.3(5) . . ?
C50 N8 B2 125.2(5) . . ?
C53 N8 B2 126.4(6) . . ?
C54 N9 C57 114.2(6) . . ?
C54 N9 Ru2 127.5(5) . . ?
C57 N9 Ru2 118.2(4) . . ?
C57 N10 C60 105.1(6) . . ?
C57 N10 B2 124.3(6) . . ?
C60 N10 B2 126.7(5) . . ?
C61 N11 C64 114.1(7) . . ?
C67 N12 C64 107.3(6) . . ?
C67 N12 B2 124.1(6) . . ?
C64 N12 B2 128.0(6) . . ?
C89 N13 C86 114.4(8) . . ?
C89 N13 Ru2 129.3(6) . . ?
C86 N13 Ru2 116.2(5) . . ?
C89 N14 C92 108.5(8) . . ?
C89 N14 H14A 125.8 . . ?
C92 N14 H14A 125.8 . . ?
N1 C1 C2 124.3(6) . . ?
N1 C1 H1 117.8 . . ?
C2 C1 H1 117.8 . . ?
C1 C2 C3 120.4(7) . . ?
C1 C2 H2 119.8 . . ?
C3 C2 H2 119.8 . . ?
C5 C3 C2 117.6(6) . . ?
C5 C3 H3 121.2 . . ?
C2 C3 H3 121.2 . . ?
N1 C4 N2 123.5(6) . . ?
N1 C4 C5 126.2(7) . . ?
N2 C4 C5 110.3(6) . . ?
C3 C5 C4 117.5(6) . . ?
C3 C5 C6 135.9(7) . . ?
C4 C5 C6 106.6(6) . . ?
C7 C6 C5 105.9(6) . . ?
C7 C6 H6 127.0 . . ?
C5 C6 H6 127.0 . . ?
N2 C7 C6 111.4(6) . . ?
N2 C7 H7 124.3 . . ?
C6 C7 H7 124.3 . . ?
N3 C8 C9 123.7(6) . . ?
N3 C8 H8 118.2 . . ?
C9 C8 H8 118.2 . . ?
C10 C9 C8 121.0(6) . . ?
C10 C9 H9 119.5 . . ?
C8 C9 H9 119.5 . . ?
C12 C10 C9 118.4(6) . . ?
C12 C10 H10 120.8 . . ?
C9 C10 H10 120.8 . . ?
N3 C11 N4 124.6(6) . . ?
N3 C11 C12 125.2(6) . . ?
N4 C11 C12 110.2(5) . . ?
C10 C12 C13 138.8(7) . . ?
C10 C12 C11 116.6(6) . . ?
C13 C12 C11 104.5(6) . . ?
C14 C13 C12 107.4(6) . . ?
C14 C13 H13 126.3 . . ?
C12 C13 H13 126.3 . . ?
C13 C14 N4 111.5(6) . . ?
C13 C14 H14 124.2 . . ?
N4 C14 H14 124.2 . . ?
N5 C15 C16 123.9(7) . . ?
N5 C15 H15 118.0 . . ?
C16 C15 H15 118.0 . . ?
C17 C16 C15 120.3(7) . . ?
C17 C16 H16 119.8 . . ?
C15 C16 H16 119.8 . . ?
C16 C17 C19 117.8(7) . . ?
C16 C17 H17 121.1 . . ?
C19 C17 H17 121.1 . . ?
N5 C18 N6 126.0(6) . . ?
N5 C18 C19 124.8(6) . . ?
N6 C18 C19 109.0(5) . . ?
C17 C19 C18 118.0(6) . . ?
C17 C19 C20 136.6(6) . . ?
C18 C19 C20 105.4(6) . . ?
C21 C20 C19 107.0(6) . . ?
C21 C20 H20 126.5 . . ?
C19 C20 H20 126.5 . . ?
C20 C21 N6 112.4(6) . . ?
C20 C21 H21 123.8 . . ?
N6 C21 H21 123.8 . . ?
C27 C22 C23 110.8(5) . . ?
C27 C22 P1 112.2(4) . . ?
C23 C22 P1 112.1(4) . . ?
C27 C22 H22 107.1 . . ?
C23 C22 H22 107.1 . . ?
P1 C22 H22 107.1 . . ?
C24 C23 C22 112.6(5) . . ?
C24 C23 H23A 109.1 . . ?
C22 C23 H23A 109.1 . . ?
C24 C23 H23B 109.1 . . ?
C22 C23 H23B 109.1 . . ?
H23A C23 H23B 107.8 . . ?
C23 C24 C25 109.6(6) . . ?
C23 C24 H24A 109.7 . . ?
C25 C24 H24A 109.7 . . ?
C23 C24 H24B 109.7 . . ?
C25 C24 H24B 109.7 . . ?
H24A C24 H24B 108.2 . . ?
C24 C25 C26 112.0(6) . . ?
C24 C25 H25A 109.2 . . ?
C26 C25 H25A 109.2 . . ?
C24 C25 H25B 109.2 . . ?
C26 C25 H25B 109.2 . . ?
H25A C25 H25B 107.9 . . ?
C25 C26 C27 110.1(6) . . ?
C25 C26 H26A 109.6 . . ?
C27 C26 H26A 109.6 . . ?
C25 C26 H26B 109.6 . . ?
C27 C26 H26B 109.6 . . ?
H26A C26 H26B 108.2 . . ?
C22 C27 C26 111.3(6) . . ?
C22 C27 H27A 109.4 . . ?
C26 C27 H27A 109.4 . . ?
C22 C27 H27B 109.4 . . ?
C26 C27 H27B 109.4 . . ?
H27A C27 H27B 108.0 . . ?
C29 C28 C33 106.8(5) . . ?
C29 C28 P1 118.4(5) . . ?
C33 C28 P1 113.8(4) . . ?
C29 C28 H28 105.6 . . ?
C33 C28 H28 105.6 . . ?
P1 C28 H28 105.6 . . ?
C30 C29 C28 110.3(6) . . ?
C30 C29 H29A 109.6 . . ?
C28 C29 H29A 109.6 . . ?
C30 C29 H29B 109.6 . . ?
C28 C29 H29B 109.6 . . ?
H29A C29 H29B 108.1 . . ?
C31 C30 C29 111.8(5) . . ?
C31 C30 H30A 109.3 . . ?
C29 C30 H30A 109.3 . . ?
C31 C30 H30B 109.3 . . ?
C29 C30 H30B 109.3 . . ?
H30A C30 H30B 107.9 . . ?
C30 C31 C32 110.8(6) . . ?
C30 C31 H31A 109.5 . . ?
C32 C31 H31A 109.5 . . ?
C30 C31 H31B 109.5 . . ?
C32 C31 H31B 109.5 . . ?
H31A C31 H31B 108.1 . . ?
C31 C32 C33 110.8(6) . . ?
C31 C32 H32A 109.5 . . ?
C33 C32 H32A 109.5 . . ?
C31 C32 H32B 109.5 . . ?
C33 C32 H32B 109.5 . . ?
H32A C32 H32B 108.1 . . ?
C32 C33 C28 110.9(5) . . ?
C32 C33 H33A 109.5 . . ?
C28 C33 H33A 109.5 . . ?
C32 C33 H33B 109.5 . . ?
C28 C33 H33B 109.5 . . ?
H33A C33 H33B 108.0 . . ?
C35 C34 C39 109.3(5) . . ?
C35 C34 P1 115.2(4) . . ?
C39 C34 P1 114.1(5) . . ?
C35 C34 H34 105.8 . . ?
C39 C34 H34 105.8 . . ?
P1 C34 H34 105.8 . . ?
C36 C35 C34 109.9(5) . . ?
C36 C35 H35A 109.7 . . ?
C34 C35 H35A 109.7 . . ?
C36 C35 H35B 109.7 . . ?
C34 C35 H35B 109.7 . . ?
H35A C35 H35B 108.2 . . ?
C37 C36 C35 111.0(6) . . ?
C37 C36 H36A 109.4 . . ?
C35 C36 H36A 109.4 . . ?
C37 C36 H36B 109.4 . . ?
C35 C36 H36B 109.4 . . ?
H36A C36 H36B 108.0 . . ?
C36 C37 C38 111.2(6) . . ?
C36 C37 H37A 109.4 . . ?
C38 C37 H37A 109.4 . . ?
C36 C37 H37B 109.4 . . ?
C38 C37 H37B 109.4 . . ?
H37A C37 H37B 108.0 . . ?
C37 C38 C39 110.4(5) . . ?
C37 C38 H38A 109.6 . . ?
C39 C38 H38A 109.6 . . ?
C37 C38 H38B 109.6 . . ?
C39 C38 H38B 109.6 . . ?
H38A C38 H38B 108.1 . . ?
C38 C39 C34 109.6(6) . . ?
C38 C39 H39A 109.7 . . ?
C34 C39 H39A 109.7 . . ?
C38 C39 H39B 109.7 . . ?
C34 C39 H39B 109.7 . . ?
H39A C39 H39B 108.2 . . ?
C41 C40 Ru1 133.6(5) . . ?
C41 C40 H40 113.2 . . ?
Ru1 C40 H40 113.2 . . ?
C42 C41 C46 117.6(6) . . ?
C42 C41 C40 119.0(6) . . ?
C46 C41 C40 123.4(6) . . ?
C43 C42 C41 122.3(7) . . ?
C43 C42 H42 118.8 . . ?
C41 C42 H42 118.8 . . ?
C42 C43 C44 119.1(8) . . ?
C42 C43 H43 120.4 . . ?
C44 C43 H43 120.4 . . ?
C45 C44 C43 119.9(7) . . ?
C45 C44 H44 120.0 . . ?
C43 C44 H44 120.0 . . ?
C44 C45 C46 120.9(7) . . ?
C44 C45 H45 119.6 . . ?
C46 C45 H45 119.6 . . ?
C45 C46 C41 120.1(7) . . ?
C45 C46 H46 119.9 . . ?
C41 C46 H46 119.9 . . ?
N7 C47 C48 123.0(6) . . ?
N7 C47 H47 118.5 . . ?
C48 C47 H47 118.5 . . ?
C49 C48 C47 120.7(7) . . ?
C49 C48 H48 119.6 . . ?
C47 C48 H48 119.6 . . ?
C48 C49 C51 118.6(7) . . ?
C48 C49 H49 120.7 . . ?
C51 C49 H49 120.7 . . ?
N7 C50 N8 123.7(6) . . ?
N7 C50 C51 125.4(6) . . ?
N8 C50 C51 110.9(6) . . ?
C49 C51 C50 117.1(6) . . ?
C49 C51 C52 137.0(7) . . ?
C50 C51 C52 105.8(6) . . ?
C53 C52 C51 106.7(6) . . ?
C53 C52 H52 126.7 . . ?
C51 C52 H52 126.7 . . ?
C52 C53 N8 111.3(6) . . ?
C52 C53 H53 124.3 . . ?
N8 C53 H53 124.3 . . ?
N9 C54 C55 124.3(7) . . ?
N9 C54 H54 117.8 . . ?
C55 C54 H54 117.8 . . ?
C54 C55 C56 121.3(6) . . ?
C54 C55 H55 119.4 . . ?
C56 C55 H55 119.4 . . ?
C58 C56 C55 117.8(7) . . ?
C58 C56 H56 121.1 . . ?
C55 C56 H56 121.1 . . ?
N10 C57 N9 123.0(7) . . ?
N10 C57 C58 111.8(6) . . ?
N9 C57 C58 125.1(6) . . ?
C56 C58 C57 117.3(7) . . ?
C56 C58 C59 138.4(8) . . ?
C57 C58 C59 104.3(6) . . ?
C60 C59 C58 107.9(7) . . ?
C60 C59 H59 126.1 . . ?
C58 C59 H59 126.1 . . ?
C59 C60 N10 110.8(6) . . ?
C59 C60 H60 124.6 . . ?
N10 C60 H60 124.6 . . ?
N11 C61 C62 125.4(8) . . ?
N11 C61 H61 117.3 . . ?
C62 C61 H61 117.3 . . ?
C63 C62 C61 119.5(7) . . ?
C63 C62 H62 120.3 . . ?
C61 C62 H62 120.3 . . ?
C65 C63 C62 118.3(7) . . ?
C65 C63 H63 120.8 . . ?
C62 C63 H63 120.8 . . ?
N11 C64 N12 126.0(6) . . ?
N11 C64 C65 126.0(6) . . ?
N12 C64 C65 108.1(6) . . ?
C63 C65 C66 136.5(7) . . ?
C63 C65 C64 116.7(7) . . ?
C66 C65 C64 106.7(6) . . ?
C67 C66 C65 106.5(7) . . ?
C67 C66 H66 126.8 . . ?
C65 C66 H66 126.8 . . ?
N12 C67 C66 111.4(7) . . ?
N12 C67 H67 124.3 . . ?
C66 C67 H67 124.3 . . ?
C73 C68 C69 111.0(7) . . ?
C73 C68 P2 117.6(5) . . ?
C69 C68 P2 112.9(5) . . ?
C73 C68 H68 104.6 . . ?
C69 C68 H68 104.6 . . ?
P2 C68 H68 104.6 . . ?
C68 C69 C70 109.7(7) . . ?
C68 C69 H69A 109.7 . . ?
C70 C69 H69A 109.7 . . ?
C68 C69 H69B 109.7 . . ?
C70 C69 H69B 109.7 . . ?
H69A C69 H69B 108.2 . . ?
C69 C70 C71 111.2(7) . . ?
C69 C70 H70A 109.4 . . ?
C71 C70 H70A 109.4 . . ?
C69 C70 H70B 109.4 . . ?
C71 C70 H70B 109.4 . . ?
H70A C70 H70B 108.0 . . ?
C72 C71 C70 110.6(8) . . ?
C72 C71 H71A 109.5 . . ?
C70 C71 H71A 109.5 . . ?
C72 C71 H71B 109.5 . . ?
C70 C71 H71B 109.5 . . ?
H71A C71 H71B 108.1 . . ?
C71 C72 C73 112.6(8) . . ?
C71 C72 H72A 109.1 . . ?
C73 C72 H72A 109.1 . . ?
C71 C72 H72B 109.1 . . ?
C73 C72 H72B 109.1 . . ?
H72A C72 H72B 107.8 . . ?
C68 C73 C72 109.6(8) . . ?
C68 C73 H73A 109.7 . . ?
C72 C73 H73A 109.7 . . ?
C68 C73 H73B 109.7 . . ?
C72 C73 H73B 109.7 . . ?
H73A C73 H73B 108.2 . . ?
C79 C74 C75 108.8(7) . . ?
C79 C74 P2 115.4(5) . . ?
C75 C74 P2 117.0(5) . . ?
C79 C74 H74 104.8 . . ?
C75 C74 H74 104.8 . . ?
P2 C74 H74 104.8 . . ?
C74 C75 C76 109.0(7) . . ?
C74 C75 H75A 109.9 . . ?
C76 C75 H75A 109.9 . . ?
C74 C75 H75B 109.9 . . ?
C76 C75 H75B 109.9 . . ?
H75A C75 H75B 108.3 . . ?
C77 C76 C75 109.1(9) . . ?
C77 C76 H76A 109.9 . . ?
C75 C76 H76A 109.9 . . ?
C77 C76 H76B 109.9 . . ?
C75 C76 H76B 109.9 . . ?
H76A C76 H76B 108.3 . . ?
C76 C77 C78 109.4(8) . . ?
C76 C77 H77A 109.8 . . ?
C78 C77 H77A 109.8 . . ?
C76 C77 H77B 109.8 . . ?
C78 C77 H77B 109.8 . . ?
H77A C77 H77B 108.2 . . ?
C77 C78 C79 109.8(7) . . ?
C77 C78 H78A 109.7 . . ?
C79 C78 H78A 109.7 . . ?
C77 C78 H78B 109.7 . . ?
C79 C78 H78B 109.7 . . ?
H78A C78 H78B 108.2 . . ?
C74 C79 C78 108.8(7) . . ?
C74 C79 H79A 109.9 . . ?
C78 C79 H79A 109.9 . . ?
C74 C79 H79B 109.9 . . ?
C78 C79 H79B 109.9 . . ?
H79A C79 H79B 108.3 . . ?
C85 C80 C81 108.5(7) . . ?
C85 C80 P2 113.7(5) . . ?
C81 C80 P2 119.0(6) . . ?
C85 C80 H80 104.8 . . ?
C81 C80 H80 104.8 . . ?
P2 C80 H80 104.8 . . ?
C82 C81 C80 111.7(8) . . ?
C82 C81 H81A 109.3 . . ?
C80 C81 H81A 109.3 . . ?
C82 C81 H81B 109.3 . . ?
C80 C81 H81B 109.3 . . ?
H81A C81 H81B 107.9 . . ?
C81 C82 C83 112.9(7) . . ?
C81 C82 H82A 109.0 . . ?
C83 C82 H82A 109.0 . . ?
C81 C82 H82B 109.0 . . ?
C83 C82 H82B 109.0 . . ?
H82A C82 H82B 107.8 . . ?
C84 C83 C82 111.8(7) . . ?
C84 C83 H83A 109.2 . . ?
C82 C83 H83A 109.2 . . ?
C84 C83 H83B 109.2 . . ?
C82 C83 H83B 109.2 . . ?
H83A C83 H83B 107.9 . . ?
C83 C84 C85 109.5(7) . . ?
C83 C84 H84A 109.8 . . ?
C85 C84 H84A 109.8 . . ?
C83 C84 H84B 109.8 . . ?
C85 C84 H84B 109.8 . . ?
H84A C84 H84B 108.2 . . ?
C80 C85 C84 111.0(6) . . ?
C80 C85 H85A 109.4 . . ?
C84 C85 H85A 109.4 . . ?
C80 C85 H85B 109.4 . . ?
C84 C85 H85B 109.4 . . ?
H85A C85 H85B 108.0 . . ?
C87 C86 N13 122.8(8) . . ?
C87 C86 H86 118.6 . . ?
N13 C86 H86 118.6 . . ?
C86 C87 C88 121.8(9) . . ?
C86 C87 H87 119.1 . . ?
C88 C87 H87 119.1 . . ?
C90 C88 C87 111.7(8) . . ?
C90 C88 H88 124.1 . . ?
C87 C88 H88 124.1 . . ?
N13 C89 N14 126.4(8) . . ?
N13 C89 C90 124.8(8) . . ?
N14 C89 C90 108.7(8) . . ?
C88 C90 C89 124.0(8) . . ?
C88 C90 C91 129.1(8) . . ?
C89 C90 C91 106.8(7) . . ?
C92 C91 C90 105.3(8) . . ?
C92 C91 H91 127.4 . . ?
C90 C91 H91 127.4 . . ?
C91 C92 N14 110.7(8) . . ?
C91 C92 H92 124.7 . . ?
N14 C92 H92 124.7 . . ?

loop_
_geom_bond_atom_site_label_1
_geom_bond_atom_site_label_2
_geom_bond_distance
_geom_bond_site_symmetry_2
_geom_bond_publ_flag
Ru1 C40 1.885(7) . ?
Ru1 N3 2.157(5) . ?
Ru1 N1 2.271(5) . ?
Ru1 P1 2.3638(17) . ?
Ru1 Cl1 2.3890(16) . ?
Ru1 H100 1.86(7) . ?
Ru2 N9 2.120(6) . ?
Ru2 N7 2.145(6) . ?
Ru2 N13 2.202(8) . ?
Ru2 P2 2.368(2) . ?
Ru2 Cl2 2.4383(16) . ?
Ru2 H101 1.92(7) . ?
P1 C22 1.855(6) . ?
P1 C34 1.856(6) . ?
P1 C28 1.873(7) . ?
P2 C74 1.844(7) . ?
P2 C68 1.870(8) . ?
P2 C80 1.883(8) . ?
B1 N4 1.507(9) . ?
B1 N6 1.528(9) . ?
B1 N2 1.532(9) . ?
B1 H100 1.23(7) . ?
B2 N8 1.492(10) . ?
B2 N12 1.520(9) . ?
B2 N10 1.553(10) . ?
B2 H101 1.27(7) . ?
N1 C1 1.343(9) . ?
N1 C4 1.351(8) . ?
N2 C7 1.377(8) . ?
N2 C4 1.389(9) . ?
N3 C8 1.343(8) . ?
N3 C11 1.343(8) . ?
N4 C11 1.374(8) . ?
N4 C14 1.390(8) . ?
N5 C15 1.332(9) . ?
N5 C18 1.346(8) . ?
N6 C18 1.386(8) . ?
N6 C21 1.392(8) . ?
N7 C50 1.350(8) . ?
N7 C47 1.356(8) . ?
N8 C50 1.369(8) . ?
N8 C53 1.402(8) . ?
N9 C54 1.343(8) . ?
N9 C57 1.388(9) . ?
N10 C57 1.365(8) . ?
N10 C60 1.399(9) . ?
N11 C61 1.334(9) . ?
N11 C64 1.335(9) . ?
N12 C67 1.384(9) . ?
N12 C64 1.390(9) . ?
N13 C89 1.301(10) . ?
N13 C86 1.400(10) . ?
N14 C89 1.375(10) . ?
N14 C92 1.391(11) . ?
N14 H14A 0.8800 . ?
C1 C2 1.381(10) . ?
C1 H1 0.9500 . ?
C2 C3 1.386(10) . ?
C2 H2 0.9500 . ?
C3 C5 1.381(10) . ?
C3 H3 0.9500 . ?
C4 C5 1.402(9) . ?
C5 C6 1.425(10) . ?
C6 C7 1.396(10) . ?
C6 H6 0.9500 . ?
C7 H7 0.9500 . ?
C8 C9 1.387(9) . ?
C8 H8 0.9500 . ?
C9 C10 1.384(9) . ?
C9 H9 0.9500 . ?
C10 C12 1.370(9) . ?
C10 H10 0.9500 . ?
C11 C12 1.454(9) . ?
C12 C13 1.433(10) . ?
C13 C14 1.379(9) . ?
C13 H13 0.9500 . ?
C14 H14 0.9500 . ?
C15 C16 1.418(11) . ?
C15 H15 0.9500 . ?
C16 C17 1.366(10) . ?
C16 H16 0.9500 . ?
C17 C19 1.382(9) . ?
C17 H17 0.9500 . ?
C18 C19 1.432(9) . ?
C19 C20 1.449(9) . ?
C20 C21 1.338(9) . ?
C20 H20 0.9500 . ?
C21 H21 0.9500 . ?
C22 C27 1.535(9) . ?
C22 C23 1.551(8) . ?
C22 H22 1.0000 . ?
C23 C24 1.513(9) . ?
C23 H23A 0.9900 . ?
C23 H23B 0.9900 . ?
C24 C25 1.543(10) . ?
C24 H24A 0.9900 . ?
C24 H24B 0.9900 . ?
C25 C26 1.544(10) . ?
C25 H25A 0.9900 . ?
C25 H25B 0.9900 . ?
C26 C27 1.566(10) . ?
C26 H26A 0.9900 . ?
C26 H26B 0.9900 . ?
C27 H27A 0.9900 . ?
C27 H27B 0.9900 . ?
C28 C29 1.541(9) . ?
C28 C33 1.542(9) . ?
C28 H28 1.0000 . ?
C29 C30 1.539(9) . ?
C29 H29A 0.9900 . ?
C29 H29B 0.9900 . ?
C30 C31 1.523(10) . ?
C30 H30A 0.9900 . ?
C30 H30B 0.9900 . ?
C31 C32 1.535(9) . ?
C31 H31A 0.9900 . ?
C31 H31B 0.9900 . ?
C32 C33 1.536(9) . ?
C32 H32A 0.9900 . ?
C32 H32B 0.9900 . ?
C33 H33A 0.9900 . ?
C33 H33B 0.9900 . ?
C34 C35 1.558(9) . ?
C34 C39 1.562(9) . ?
C34 H34 1.0000 . ?
C35 C36 1.537(9) . ?
C35 H35A 0.9900 . ?
C35 H35B 0.9900 . ?
C36 C37 1.524(11) . ?
C36 H36A 0.9900 . ?
C36 H36B 0.9900 . ?
C37 C38 1.539(10) . ?
C37 H37A 0.9900 . ?
C37 H37B 0.9900 . ?
C38 C39 1.556(8) . ?
C38 H38A 0.9900 . ?
C38 H38B 0.9900 . ?
C39 H39A 0.9900 . ?
C39 H39B 0.9900 . ?
C40 C41 1.444(9) . ?
C40 H40 0.9500 . ?
C41 C42 1.401(10) . ?
C41 C46 1.424(9) . ?
C42 C43 1.397(10) . ?
C42 H42 0.9500 . ?
C43 C44 1.397(11) . ?
C43 H43 0.9500 . ?
C44 C45 1.395(11) . ?
C44 H44 0.9500 . ?
C45 C46 1.396(10) . ?
C45 H45 0.9500 . ?
C46 H46 0.9500 . ?
C47 C48 1.383(10) . ?
C47 H47 0.9500 . ?
C48 C49 1.372(10) . ?
C48 H48 0.9500 . ?
C49 C51 1.385(10) . ?
C49 H49 0.9500 . ?
C50 C51 1.407(10) . ?
C51 C52 1.428(10) . ?
C52 C53 1.367(10) . ?
C52 H52 0.9500 . ?
C53 H53 0.9500 . ?
C54 C55 1.360(10) . ?
C54 H54 0.9500 . ?
C55 C56 1.400(11) . ?
C55 H55 0.9500 . ?
C56 C58 1.383(10) . ?
C56 H56 0.9500 . ?
C57 C58 1.412(10) . ?
C58 C59 1.426(10) . ?
C59 C60 1.363(10) . ?
C59 H59 0.9500 . ?
C60 H60 0.9500 . ?
C61 C62 1.396(11) . ?
C61 H61 0.9500 . ?
C62 C63 1.390(12) . ?
C62 H62 0.9500 . ?
C63 C65 1.377(10) . ?
C63 H63 0.9500 . ?
C64 C65 1.447(10) . ?
C65 C66 1.422(11) . ?
C66 C67 1.387(10) . ?
C66 H66 0.9500 . ?
C67 H67 0.9500 . ?
C68 C73 1.496(12) . ?
C68 C69 1.523(10) . ?
C68 H68 1.0000 . ?
C69 C70 1.540(11) . ?
C69 H69A 0.9900 . ?
C69 H69B 0.9900 . ?
C70 C71 1.540(14) . ?
C70 H70A 0.9900 . ?
C70 H70B 0.9900 . ?
C71 C72 1.503(12) . ?
C71 H71A 0.9900 . ?
C71 H71B 0.9900 . ?
C72 C73 1.533(11) . ?
C72 H72A 0.9900 . ?
C72 H72B 0.9900 . ?
C73 H73A 0.9900 . ?
C73 H73B 0.9900 . ?
C74 C79 1.531(10) . ?
C74 C75 1.535(11) . ?
C74 H74 1.0000 . ?
C75 C76 1.591(13) . ?
C75 H75A 0.9900 . ?
C75 H75B 0.9900 . ?
C76 C77 1.508(14) . ?
C76 H76A 0.9900 . ?
C76 H76B 0.9900 . ?
C77 C78 1.544(11) . ?
C77 H77A 0.9900 . ?
C77 H77B 0.9900 . ?
C78 C79 1.577(10) . ?
C78 H78A 0.9900 . ?
C78 H78B 0.9900 . ?
C79 H79A 0.9900 . ?
C79 H79B 0.9900 . ?
C80 C85 1.539(11) . ?
C80 C81 1.541(10) . ?
C80 H80 1.0000 . ?
C81 C82 1.531(12) . ?
C81 H81A 0.9900 . ?
C81 H81B 0.9900 . ?
C82 C83 1.553(12) . ?
C82 H82A 0.9900 . ?
C82 H82B 0.9900 . ?
C83 C84 1.516(11) . ?
C83 H83A 0.9900 . ?
C83 H83B 0.9900 . ?
C84 C85 1.552(11) . ?
C84 H84A 0.9900 . ?
C84 H84B 0.9900 . ?
C85 H85A 0.9900 . ?
C85 H85B 0.9900 . ?
C86 C87 1.374(11) . ?
C86 H86 0.9500 . ?
C87 C88 1.444(13) . ?
C87 H87 0.9500 . ?
C88 C90 1.369(11) . ?
C88 H88 0.9500 . ?
C89 C90 1.383(11) . ?
C90 C91 1.488(12) . ?
C91 C92 1.354(13) . ?
C91 H91 0.9500 . ?
C92 H92 0.9500 . ?

loop_
_geom_torsion_atom_site_label_1
_geom_torsion_atom_site_label_2
_geom_torsion_atom_site_label_3
_geom_torsion_atom_site_label_4
_geom_torsion
_geom_torsion_site_symmetry_1
_geom_torsion_site_symmetry_2
_geom_torsion_site_symmetry_3
_geom_torsion_site_symmetry_4
_geom_torsion_publ_flag
C40 Ru1 P1 C22 -165.0(3) . . . . ?
N3 Ru1 P1 C22 -161.4(15) . . . . ?
N1 Ru1 P1 C22 1.5(3) . . . . ?
Cl1 Ru1 P1 C22 90.8(2) . . . . ?
C40 Ru1 P1 C34 78.1(3) . . . . ?
N3 Ru1 P1 C34 81.6(15) . . . . ?
N1 Ru1 P1 C34 -115.4(3) . . . . ?
Cl1 Ru1 P1 C34 -26.2(3) . . . . ?
C40 Ru1 P1 C28 -46.3(3) . . . . ?
N3 Ru1 P1 C28 -42.8(15) . . . . ?
N1 Ru1 P1 C28 120.1(2) . . . . ?
Cl1 Ru1 P1 C28 -150.6(2) . . . . ?
N9 Ru2 P2 C74 82.3(4) . . . . ?
N7 Ru2 P2 C74 155.1(19) . . . . ?
N13 Ru2 P2 C74 -101.8(4) . . . . ?
Cl2 Ru2 P2 C74 -8.0(3) . . . . ?
N9 Ru2 P2 C68 -156.3(3) . . . . ?
N7 Ru2 P2 C68 -83.5(19) . . . . ?
N13 Ru2 P2 C68 19.6(3) . . . . ?
Cl2 Ru2 P2 C68 113.5(3) . . . . ?
N9 Ru2 P2 C80 -42.9(3) . . . . ?
N7 Ru2 P2 C80 29.9(19) . . . . ?
N13 Ru2 P2 C80 133.0(3) . . . . ?
Cl2 Ru2 P2 C80 -133.2(3) . . . . ?
C40 Ru1 N1 C1 -147.4(8) . . . . ?
N3 Ru1 N1 C1 -96.5(6) . . . . ?
P1 Ru1 N1 C1 85.0(6) . . . . ?
Cl1 Ru1 N1 C1 -6.0(6) . . . . ?
C40 Ru1 N1 C4 33.9(10) . . . . ?
N3 Ru1 N1 C4 84.8(5) . . . . ?
P1 Ru1 N1 C4 -93.7(5) . . . . ?
Cl1 Ru1 N1 C4 175.4(5) . . . . ?
N4 B1 N2 C7 83.3(8) . . . . ?
N6 B1 N2 C7 -43.6(9) . . . . ?
N4 B1 N2 C4 -84.9(8) . . . . ?
N6 B1 N2 C4 148.3(6) . . . . ?
C40 Ru1 N3 C8 -92.9(6) . . . . ?
N1 Ru1 N3 C8 100.3(6) . . . . ?
P1 Ru1 N3 C8 -96.5(16) . . . . ?
Cl1 Ru1 N3 C8 11.4(6) . . . . ?
C40 Ru1 N3 C11 77.1(5) . . . . ?
N1 Ru1 N3 C11 -89.6(5) . . . . ?
P1 Ru1 N3 C11 73.6(16) . . . . ?
Cl1 Ru1 N3 C11 -178.6(4) . . . . ?
N6 B1 N4 C11 -156.6(6) . . . . ?
N2 B1 N4 C11 78.1(7) . . . . ?
N6 B1 N4 C14 44.2(9) . . . . ?
N2 B1 N4 C14 -81.1(8) . . . . ?
N4 B1 N6 C18 44.9(8) . . . . ?
N2 B1 N6 C18 170.8(5) . . . . ?
N4 B1 N6 C21 -149.7(6) . . . . ?
N2 B1 N6 C21 -23.7(8) . . . . ?
N9 Ru2 N7 C50 80.3(5) . . . . ?
N13 Ru2 N7 C50 -96.3(5) . . . . ?
P2 Ru2 N7 C50 7(2) . . . . ?
Cl2 Ru2 N7 C50 170.4(5) . . . . ?
N9 Ru2 N7 C47 -94.8(5) . . . . ?
N13 Ru2 N7 C47 88.6(6) . . . . ?
P2 Ru2 N7 C47 -168.0(16) . . . . ?
Cl2 Ru2 N7 C47 -4.8(5) . . . . ?
N12 B2 N8 C50 157.8(6) . . . . ?
N10 B2 N8 C50 -79.9(8) . . . . ?
N12 B2 N8 C53 -44.8(10) . . . . ?
N10 B2 N8 C53 77.5(8) . . . . ?
N7 Ru2 N9 C54 94.6(6) . . . . ?
N13 Ru2 N9 C54 114.6(13) . . . . ?
P2 Ru2 N9 C54 -89.8(5) . . . . ?
Cl2 Ru2 N9 C54 5.8(5) . . . . ?
N7 Ru2 N9 C57 -82.0(5) . . . . ?
N13 Ru2 N9 C57 -61.9(14) . . . . ?
P2 Ru2 N9 C57 93.7(5) . . . . ?
Cl2 Ru2 N9 C57 -170.7(5) . . . . ?
N8 B2 N10 C57 76.6(8) . . . . ?
N12 B2 N10 C57 -158.0(6) . . . . ?
N8 B2 N10 C60 -77.6(8) . . . . ?
N12 B2 N10 C60 47.7(9) . . . . ?
N8 B2 N12 C67 154.1(7) . . . . ?
N10 B2 N12 C67 31.7(9) . . . . ?
N8 B2 N12 C64 -36.0(10) . . . . ?
N10 B2 N12 C64 -158.5(6) . . . . ?
N9 Ru2 N13 C89 -138.7(12) . . . . ?
N7 Ru2 N13 C89 -118.7(7) . . . . ?
P2 Ru2 N13 C89 65.8(7) . . . . ?
Cl2 Ru2 N13 C89 -30.2(7) . . . . ?
N9 Ru2 N13 C86 43.9(15) . . . . ?
N7 Ru2 N13 C86 63.9(5) . . . . ?
P2 Ru2 N13 C86 -111.6(5) . . . . ?
Cl2 Ru2 N13 C86 152.4(5) . . . . ?
C4 N1 C1 C2 2.7(10) . . . . ?
Ru1 N1 C1 C2 -176.0(5) . . . . ?
N1 C1 C2 C3 -1.1(11) . . . . ?
C1 C2 C3 C5 0.3(11) . . . . ?
C1 N1 C4 N2 178.3(6) . . . . ?
Ru1 N1 C4 N2 -2.8(8) . . . . ?
C1 N1 C4 C5 -3.9(10) . . . . ?
Ru1 N1 C4 C5 175.0(6) . . . . ?
C7 N2 C4 N1 -179.6(6) . . . . ?
B1 N2 C4 N1 -9.2(10) . . . . ?
C7 N2 C4 C5 2.3(8) . . . . ?
B1 N2 C4 C5 172.7(6) . . . . ?
C2 C3 C5 C4 -1.3(11) . . . . ?
C2 C3 C5 C6 -177.4(9) . . . . ?
N1 C4 C5 C3 3.3(11) . . . . ?
N2 C4 C5 C3 -178.7(6) . . . . ?
N1 C4 C5 C6 -179.5(7) . . . . ?
N2 C4 C5 C6 -1.5(8) . . . . ?
C3 C5 C6 C7 176.5(9) . . . . ?
C4 C5 C6 C7 0.1(9) . . . . ?
C4 N2 C7 C6 -2.3(8) . . . . ?
B1 N2 C7 C6 -172.2(7) . . . . ?
C5 C6 C7 N2 1.4(9) . . . . ?
C11 N3 C8 C9 -0.6(10) . . . . ?
Ru1 N3 C8 C9 169.5(5) . . . . ?
N3 C8 C9 C10 2.5(11) . . . . ?
C8 C9 C10 C12 -1.0(11) . . . . ?
C8 N3 C11 N4 177.7(6) . . . . ?
Ru1 N3 C11 N4 6.2(8) . . . . ?
C8 N3 C11 C12 -2.8(9) . . . . ?
Ru1 N3 C11 C12 -174.3(5) . . . . ?
C14 N4 C11 N3 178.7(6) . . . . ?
B1 N4 C11 N3 16.0(10) . . . . ?
C14 N4 C11 C12 -0.9(7) . . . . ?
B1 N4 C11 C12 -163.6(6) . . . . ?
C9 C10 C12 C13 -177.9(8) . . . . ?
C9 C10 C12 C11 -2.1(10) . . . . ?
N3 C11 C12 C10 4.2(10) . . . . ?
N4 C11 C12 C10 -176.2(6) . . . . ?
N3 C11 C12 C13 -178.6(6) . . . . ?
N4 C11 C12 C13 0.9(8) . . . . ?
C10 C12 C13 C14 175.5(9) . . . . ?
C11 C12 C13 C14 -0.6(8) . . . . ?
C12 C13 C14 N4 0.1(8) . . . . ?
C11 N4 C14 C13 0.5(8) . . . . ?
B1 N4 C14 C13 162.7(6) . . . . ?
C18 N5 C15 C16 -0.5(10) . . . . ?
N5 C15 C16 C17 0.5(11) . . . . ?
C15 C16 C17 C19 -2.2(11) . . . . ?
C15 N5 C18 N6 177.7(6) . . . . ?
C15 N5 C18 C19 2.2(9) . . . . ?
C21 N6 C18 N5 -174.8(6) . . . . ?
B1 N6 C18 N5 -7.2(10) . . . . ?
C21 N6 C18 C19 1.3(7) . . . . ?
B1 N6 C18 C19 168.9(6) . . . . ?
C16 C17 C19 C18 3.7(10) . . . . ?
C16 C17 C19 C20 -176.2(7) . . . . ?
N5 C18 C19 C17 -4.0(10) . . . . ?
N6 C18 C19 C17 179.9(6) . . . . ?
N5 C18 C19 C20 176.0(6) . . . . ?
N6 C18 C19 C20 -0.2(7) . . . . ?
C17 C19 C20 C21 178.8(8) . . . . ?
C18 C19 C20 C21 -1.1(7) . . . . ?
C19 C20 C21 N6 2.0(7) . . . . ?
C18 N6 C21 C20 -2.1(7) . . . . ?
B1 N6 C21 C20 -170.1(6) . . . . ?
C34 P1 C22 C27 53.7(5) . . . . ?
C28 P1 C22 C27 166.7(5) . . . . ?
Ru1 P1 C22 C27 -70.1(5) . . . . ?
C34 P1 C22 C23 179.1(5) . . . . ?
C28 P1 C22 C23 -67.8(5) . . . . ?
Ru1 P1 C22 C23 55.4(5) . . . . ?
C27 C22 C23 C24 -56.1(8) . . . . ?
P1 C22 C23 C24 177.7(5) . . . . ?
C22 C23 C24 C25 56.8(8) . . . . ?
C23 C24 C25 C26 -57.4(9) . . . . ?
C24 C25 C26 C27 56.2(9) . . . . ?
C23 C22 C27 C26 54.0(8) . . . . ?
P1 C22 C27 C26 -179.9(5) . . . . ?
C25 C26 C27 C22 -54.5(8) . . . . ?
C22 P1 C28 C29 -23.4(5) . . . . ?
C34 P1 C28 C29 83.8(5) . . . . ?
Ru1 P1 C28 C29 -149.1(4) . . . . ?
C22 P1 C28 C33 -150.1(5) . . . . ?
C34 P1 C28 C33 -42.9(5) . . . . ?
Ru1 P1 C28 C33 84.2(5) . . . . ?
C33 C28 C29 C30 -60.9(7) . . . . ?
P1 C28 C29 C30 169.2(4) . . . . ?
C28 C29 C30 C31 58.7(7) . . . . ?
C29 C30 C31 C32 -53.9(7) . . . . ?
C30 C31 C32 C33 53.6(7) . . . . ?
C31 C32 C33 C28 -58.8(7) . . . . ?
C29 C28 C33 C32 61.5(7) . . . . ?
P1 C28 C33 C32 -165.9(5) . . . . ?
C22 P1 C34 C35 55.3(6) . . . . ?
C28 P1 C34 C35 -53.4(6) . . . . ?
Ru1 P1 C34 C35 -179.4(4) . . . . ?
C22 P1 C34 C39 -176.9(5) . . . . ?
C28 P1 C34 C39 74.3(5) . . . . ?
Ru1 P1 C34 C39 -51.7(5) . . . . ?
C39 C34 C35 C36 59.0(8) . . . . ?
P1 C34 C35 C36 -170.9(5) . . . . ?
C34 C35 C36 C37 -58.4(8) . . . . ?
C35 C36 C37 C38 57.5(9) . . . . ?
C36 C37 C38 C39 -57.0(8) . . . . ?
C37 C38 C39 C34 57.7(8) . . . . ?
C35 C34 C39 C38 -58.7(7) . . . . ?
P1 C34 C39 C38 170.6(5) . . . . ?
N3 Ru1 C40 C41 48.3(6) . . . . ?
N1 Ru1 C40 C41 98.6(9) . . . . ?
P1 Ru1 C40 C41 -132.1(6) . . . . ?
Cl1 Ru1 C40 C41 -41.3(6) . . . . ?
Ru1 C40 C41 C42 -156.4(5) . . . . ?
Ru1 C40 C41 C46 23.9(10) . . . . ?
C46 C41 C42 C43 -2.3(10) . . . . ?
C40 C41 C42 C43 178.0(7) . . . . ?
C41 C42 C43 C44 0.4(12) . . . . ?
C42 C43 C44 C45 2.1(12) . . . . ?
C43 C44 C45 C46 -2.6(12) . . . . ?
C44 C45 C46 C41 0.6(11) . . . . ?
C42 C41 C46 C45 1.8(10) . . . . ?
C40 C41 C46 C45 -178.6(6) . . . . ?
C50 N7 C47 C48 0.0(10) . . . . ?
Ru2 N7 C47 C48 175.3(5) . . . . ?
N7 C47 C48 C49 -0.9(11) . . . . ?
C47 C48 C49 C51 2.0(11) . . . . ?
C47 N7 C50 N8 -178.6(6) . . . . ?
Ru2 N7 C50 N8 5.6(8) . . . . ?
C47 N7 C50 C51 -0.3(10) . . . . ?
Ru2 N7 C50 C51 -176.1(5) . . . . ?
C53 N8 C50 N7 -179.5(6) . . . . ?
B2 N8 C50 N7 -18.1(11) . . . . ?
C53 N8 C50 C51 2.0(8) . . . . ?
B2 N8 C50 C51 163.3(6) . . . . ?
C48 C49 C51 C50 -2.2(11) . . . . ?
C48 C49 C51 C52 -179.7(8) . . . . ?
N7 C50 C51 C49 1.5(10) . . . . ?
N8 C50 C51 C49 180.0(6) . . . . ?
N7 C50 C51 C52 179.7(6) . . . . ?
N8 C50 C51 C52 -1.8(8) . . . . ?
C49 C51 C52 C53 178.5(9) . . . . ?
C50 C51 C52 C53 0.9(8) . . . . ?
C51 C52 C53 N8 0.4(8) . . . . ?
C50 N8 C53 C52 -1.5(8) . . . . ?
B2 N8 C53 C52 -162.5(7) . . . . ?
C57 N9 C54 C55 -1.7(10) . . . . ?
Ru2 N9 C54 C55 -178.3(5) . . . . ?
N9 C54 C55 C56 1.2(11) . . . . ?
C54 C55 C56 C58 -0.4(11) . . . . ?
C60 N10 C57 N9 179.7(6) . . . . ?
B2 N10 C57 N9 20.8(11) . . . . ?
C60 N10 C57 C58 -2.8(8) . . . . ?
B2 N10 C57 C58 -161.7(6) . . . . ?
C54 N9 C57 N10 178.8(6) . . . . ?
Ru2 N9 C57 N10 -4.2(9) . . . . ?
C54 N9 C57 C58 1.6(10) . . . . ?
Ru2 N9 C57 C58 178.6(6) . . . . ?
C55 C56 C58 C57 0.3(11) . . . . ?
C55 C56 C58 C59 179.4(9) . . . . ?
N10 C57 C58 C56 -178.4(7) . . . . ?
N9 C57 C58 C56 -1.0(11) . . . . ?
N10 C57 C58 C59 2.2(9) . . . . ?
N9 C57 C58 C59 179.7(7) . . . . ?
C56 C58 C59 C60 -179.8(9) . . . . ?
C57 C58 C59 C60 -0.7(8) . . . . ?
C58 C59 C60 N10 -1.1(9) . . . . ?
C57 N10 C60 C59 2.4(8) . . . . ?
B2 N10 C60 C59 160.6(7) . . . . ?
C64 N11 C61 C62 1.2(11) . . . . ?
N11 C61 C62 C63 -0.4(12) . . . . ?
C61 C62 C63 C65 -0.1(11) . . . . ?
C61 N11 C64 N12 178.2(7) . . . . ?
C61 N11 C64 C65 -1.6(11) . . . . ?
C67 N12 C64 N11 179.8(7) . . . . ?
B2 N12 C64 N11 8.6(12) . . . . ?
C67 N12 C64 C65 -0.3(8) . . . . ?
B2 N12 C64 C65 -171.6(6) . . . . ?
C62 C63 C65 C66 -179.7(8) . . . . ?
C62 C63 C65 C64 -0.3(10) . . . . ?
N11 C64 C65 C63 1.2(11) . . . . ?
N12 C64 C65 C63 -178.7(6) . . . . ?
N11 C64 C65 C66 -179.2(7) . . . . ?
N12 C64 C65 C66 0.9(8) . . . . ?
C63 C65 C66 C67 178.3(8) . . . . ?
C64 C65 C66 C67 -1.1(8) . . . . ?
C64 N12 C67 C66 -0.4(8) . . . . ?
B2 N12 C67 C66 171.3(7) . . . . ?
C65 C66 C67 N12 1.0(9) . . . . ?
C74 P2 C68 C73 49.6(7) . . . . ?
C80 P2 C68 C73 159.8(7) . . . . ?
Ru2 P2 C68 C73 -81.1(7) . . . . ?
C74 P2 C68 C69 -179.1(6) . . . . ?
C80 P2 C68 C69 -68.9(6) . . . . ?
Ru2 P2 C68 C69 50.2(6) . . . . ?
C73 C68 C69 C70 -59.4(9) . . . . ?
P2 C68 C69 C70 166.1(6) . . . . ?
C68 C69 C70 C71 55.9(10) . . . . ?
C69 C70 C71 C72 -53.5(11) . . . . ?
C70 C71 C72 C73 54.2(12) . . . . ?
C69 C68 C73 C72 59.1(9) . . . . ?
P2 C68 C73 C72 -168.7(6) . . . . ?
C71 C72 C73 C68 -57.1(12) . . . . ?
C68 P2 C74 C79 179.0(6) . . . . ?
C80 P2 C74 C79 75.3(7) . . . . ?
Ru2 P2 C74 C79 -51.0(7) . . . . ?
C68 P2 C74 C75 49.0(8) . . . . ?
C80 P2 C74 C75 -54.6(8) . . . . ?
Ru2 P2 C74 C75 179.1(6) . . . . ?
C79 C74 C75 C76 61.7(10) . . . . ?
P2 C74 C75 C76 -165.4(7) . . . . ?
C74 C75 C76 C77 -61.5(12) . . . . ?
C75 C76 C77 C78 60.1(13) . . . . ?
C76 C77 C78 C79 -60.1(12) . . . . ?
C75 C74 C79 C78 -61.1(9) . . . . ?
P2 C74 C79 C78 165.1(6) . . . . ?
C77 C78 C79 C74 60.1(10) . . . . ?
C74 P2 C80 C85 -50.4(6) . . . . ?
C68 P2 C80 C85 -154.4(5) . . . . ?
Ru2 P2 C80 C85 81.0(5) . . . . ?
C74 P2 C80 C81 79.3(6) . . . . ?
C68 P2 C80 C81 -24.7(7) . . . . ?
Ru2 P2 C80 C81 -149.4(5) . . . . ?
C85 C80 C81 C82 -56.3(8) . . . . ?
P2 C80 C81 C82 171.7(6) . . . . ?
C80 C81 C82 C83 52.2(10) . . . . ?
C81 C82 C83 C84 -51.5(10) . . . . ?
C82 C83 C84 C85 54.5(8) . . . . ?
C81 C80 C85 C84 61.0(8) . . . . ?
P2 C80 C85 C84 -164.2(5) . . . . ?
C83 C84 C85 C80 -60.8(8) . . . . ?
C89 N13 C86 C87 -3.6(11) . . . . ?
Ru2 N13 C86 C87 174.2(6) . . . . ?
N13 C86 C87 C88 -1.1(12) . . . . ?
C86 C87 C88 C90 3.0(12) . . . . ?
C86 N13 C89 N14 -175.7(8) . . . . ?
Ru2 N13 C89 N14 6.9(13) . . . . ?
C86 N13 C89 C90 6.3(12) . . . . ?
Ru2 N13 C89 C90 -171.1(6) . . . . ?
C92 N14 C89 N13 -177.9(8) . . . . ?
C92 N14 C89 C90 0.4(10) . . . . ?
C87 C88 C90 C89 -0.5(12) . . . . ?
C87 C88 C90 C91 176.9(9) . . . . ?
N13 C89 C90 C88 -4.5(14) . . . . ?
N14 C89 C90 C88 177.2(8) . . . . ?
N13 C89 C90 C91 177.6(8) . . . . ?
N14 C89 C90 C91 -0.7(10) . . . . ?
C88 C90 C91 C92 -177.0(9) . . . . ?
C89 C90 C91 C92 0.8(11) . . . . ?
C90 C91 C92 N14 -0.6(11) . . . . ?
C89 N14 C92 C91 0.1(11) . . . . ?

loop_
_platon_squeeze_void_nr
_platon_squeeze_void_average_x
_platon_squeeze_void_average_y
_platon_squeeze_void_average_z
_platon_squeeze_void_volume
_platon_squeeze_void_count_electrons
1 0.000 0.000 0.000 790.0 337.4
2 0.297 0.584 0.711 9.9 6.0
3 0.703 0.416 0.290 9.9 5.9
